data_4130302
loop_
_publ_author_name
'Luo, Feng'
'Yan, Changsheng'
'Dang, Lilong'
'Krishna, Rajamani'
'Zhou, Wei'
'Wu, Hui'
'Dong, Xinglong'
'Han, Yu'
'Hu, Tong-Liang'
'O'Keeffe, Michael'
'Wang, Lingling'
'Luo, Mingbiao'
'Lin, Rui-Biao'
'Chen, Banglin'

_publ_section_title
;
 UTSA-74: A MOF-74 Isomer with Two Accessible Binding Sites per Metal
 Center for Highly Selective Gas Separation.
;
_journal_issue 17
_journal_name_full 'Journal of the American Chemical Society'
_journal_page_first 5678
_journal_page_last 5684
_journal_paper_doi 10.1021/jacs.6b02030
_journal_volume 138
_journal_year 2016
_chemical_formula_sum 'C27 H6 O24 Zn6'
_chemical_formula_weight 1106.54
_space_group_IT_number 167
_space_group_name_Hall '-R 3 2"c'
_space_group_name_H-M_alt 'R -3 c :H'
_symmetry_cell_setting rhombohedral
_symmetry_space_group_name_H-M 'R -3 c :H'
_atom_sites_solution_hydrogens geom
_atom_sites_solution_primary direct
_atom_sites_solution_secondary difmap
_audit_creation_method SHELXL-97
_cell_angle_alpha 90.00
_cell_angle_beta 90.00
_cell_angle_gamma 120.00
_cell_formula_units_Z 6
_cell_length_a 22.9511(8)
_cell_length_b 22.9511(8)
_cell_length_c 15.8965(11)
_cell_measurement_reflns_used 6683
_cell_measurement_temperature 120(2)
_cell_measurement_theta_max 27.64
_cell_measurement_theta_min 2.42
_cell_volume 7251.7(6)
_computing_cell_refinement 'Bruker SMART'
_computing_data_collection 'Bruker SMART'
_computing_data_reduction 'Bruker SAINT'
_computing_molecular_graphics 'Bruker SHELXTL'
_computing_publication_material 'Bruker SHELXTL'
_computing_structure_refinement 'SHELXL-97 (Sheldrick, 1997)'
_computing_structure_solution 'SHELXS-97 (Sheldrick, 1990)'
_diffrn_ambient_temperature 120(2)
_diffrn_measured_fraction_theta_full 0.973
_diffrn_measured_fraction_theta_max 0.973
_diffrn_measurement_device_type 'CCD area detector'
_diffrn_measurement_method 'phi and omega scans'
_diffrn_radiation_monochromator graphite
_diffrn_radiation_source 'fine-focus sealed tube'
_diffrn_radiation_type MoK\a
_diffrn_radiation_wavelength 0.71073
_diffrn_reflns_av_R_equivalents 0.0836
_diffrn_reflns_av_sigmaI/netI 0.0584
_diffrn_reflns_limit_h_max 17
_diffrn_reflns_limit_h_min -27
_diffrn_reflns_limit_k_max 23
_diffrn_reflns_limit_k_min -23
_diffrn_reflns_limit_l_max 18
_diffrn_reflns_limit_l_min -18
_diffrn_reflns_number 6491
_diffrn_reflns_theta_full 25.00
_diffrn_reflns_theta_max 25.00
_diffrn_reflns_theta_min 1.77
_exptl_absorpt_coefficient_mu 3.000
_exptl_absorpt_correction_T_max 0.7953
_exptl_absorpt_correction_T_min 0.6143
_exptl_absorpt_correction_type multi-scan
_exptl_crystal_colour Colorless
_exptl_crystal_density_diffrn 1.520
_exptl_crystal_density_method 'not measured'
_exptl_crystal_description Block
_exptl_crystal_F_000 3240
_exptl_crystal_size_max 0.18
_exptl_crystal_size_mid 0.08
_exptl_crystal_size_min 0.08
_platon_squeeze_details
;
;
_refine_diff_density_max 1.249
_refine_diff_density_min -2.014
_refine_diff_density_rms 0.230
_refine_ls_extinction_method none
_refine_ls_goodness_of_fit_ref 1.282
_refine_ls_hydrogen_treatment mixed
_refine_ls_matrix_type full
_refine_ls_number_parameters 96
_refine_ls_number_reflns 1388
_refine_ls_number_restraints 25
_refine_ls_restrained_S_all 1.291
_refine_ls_R_factor_all 0.1812
_refine_ls_R_factor_gt 0.1631
_refine_ls_shift/su_max 0.070
_refine_ls_shift/su_mean 0.009
_refine_ls_structure_factor_coef Fsqd
_refine_ls_weighting_details 'calc w=1/[\s^2^(Fo^2^)+(0.0100P)^2^+580.0000P] where P=(Fo^2^+2Fc^2^)/3'
_refine_ls_weighting_scheme calc
_refine_ls_wR_factor_gt 0.3024
_refine_ls_wR_factor_ref 0.3099
_reflns_number_gt 1034
_reflns_number_total 1388
_reflns_threshold_expression >2sigma(I)
_cod_data_source_file ja6b02030_si_004.cif
_cod_data_source_block UTSA74CO2
_cod_depositor_comments
;
The following automatic conversions were performed:

data item '_exptl_absorpt_correction_type' value 'Multi-scan' was
changed to 'multi-scan' in accordance with the
/home/saulius/struct/COD-crude-data/automatic-downloads/DataCite-retrospective/ACS/depositions/lib/dictionaries/cif_core.dic
dictionary named 'cif_core.dic' version 2.4.2 last updated on
2011-04-26.

data item '_symmetry_cell_setting' value 'Rhombohedral' was changed
to 'rhombohedral' in accordance with the
/home/saulius/struct/COD-crude-data/automatic-downloads/DataCite-retrospective/ACS/depositions/lib/dictionaries/cif_core.dic
dictionary named 'cif_core.dic' version 2.4.2 last updated on
2011-04-26.

Automatic conversion script
Id: cif_fix_values 6909 2019-04-08 15:41:33Z antanas 
;
_cod_original_sg_symbol_H-M R-3c
_cod_database_code 4130302

loop_
_symmetry_equiv_pos_as_xyz
'x, y, z'
'-y, x-y, z'
'-x+y, -x, z'
'y, x, -z+1/2'
'x-y, -y, -z+1/2'
'-x, -x+y, -z+1/2'
'x+2/3, y+1/3, z+1/3'
'-y+2/3, x-y+1/3, z+1/3'
'-x+y+2/3, -x+1/3, z+1/3'
'y+2/3, x+1/3, -z+5/6'
'x-y+2/3, -y+1/3, -z+5/6'
'-x+2/3, -x+y+1/3, -z+5/6'
'x+1/3, y+2/3, z+2/3'
'-y+1/3, x-y+2/3, z+2/3'
'-x+y+1/3, -x+2/3, z+2/3'
'y+1/3, x+2/3, -z+7/6'
'x-y+1/3, -y+2/3, -z+7/6'
'-x+1/3, -x+y+2/3, -z+7/6'
'-x, -y, -z'
'y, -x+y, -z'
'x-y, x, -z'
'-y, -x, z-1/2'
'-x+y, y, z-1/2'
'x, x-y, z-1/2'
'-x+2/3, -y+1/3, -z+1/3'
'y+2/3, -x+y+1/3, -z+1/3'
'x-y+2/3, x+1/3, -z+1/3'
'-y+2/3, -x+1/3, z-1/6'
'-x+y+2/3, y+1/3, z-1/6'
'x+2/3, x-y+1/3, z-1/6'
'-x+1/3, -y+2/3, -z+2/3'
'y+1/3, -x+y+2/3, -z+2/3'
'x-y+1/3, x+2/3, -z+2/3'
'-y+1/3, -x+2/3, z+1/6'
'-x+y+1/3, y+2/3, z+1/6'
'x+1/3, x-y+2/3, z+1/6'

loop_
_atom_site_label
_atom_site_type_symbol
_atom_site_fract_x
_atom_site_fract_y
_atom_site_fract_z
_atom_site_U_iso_or_equiv
_atom_site_adp_type
_atom_site_occupancy
_atom_site_symmetry_multiplicity
_atom_site_calc_flag
_atom_site_refinement_flags
Zn1 Zn 0.6667 0.76198(9) 1.0833 0.0698(6) Uani 1 2 d S
Zn2 Zn 0.64116(15) 0.88155(14) 1.0753(2) 0.0738(9) Uani 0.50 1 d P
O1 O 0.6828(5) 0.8341(4) 1.0057(5) 0.095(3) Uani 1 1 d .
O2 O 0.5942(5) 0.6785(4) 1.0450(4) 0.081(3) Uani 1 1 d .
C2 C 0.6900(5) 0.8917(5) 0.8781(6) 0.048(3) Uani 1 1 d U
O3 O 0.6349(4) 0.9314(4) 1.1706(5) 0.075(2) Uani 1 1 d .
C3 C 0.6530(6) 0.7771(6) 0.8751(6) 0.062(3) Uani 1 1 d U
H3 H 0.6431 0.7375 0.9027 0.075 Uiso 1 1 calc R
C1 C 0.6762(8) 0.8347(8) 0.9216(7) 0.093(4) Uani 1 1 d .
C4 C 0.5764(5) 0.6278(7) 1.0862(8) 0.070(4) Uani 1 1 d .
O4 O 0.5382(8) 0.8426(11) 1.0322(7) 0.261(7) Uani 1 1 d DU
C5 C 0.5164(11) 0.8457(15) 0.9571(10) 0.094(6) Uani 0.50 1 d PDU

loop_
_atom_site_aniso_label
_atom_site_aniso_U_11
_atom_site_aniso_U_22
_atom_site_aniso_U_33
_atom_site_aniso_U_23
_atom_site_aniso_U_13
_atom_site_aniso_U_12
Zn1 0.130(2) 0.0697(8) 0.0297(9) -0.0068(6) -0.0136(11) 0.0651(10)
Zn2 0.120(2) 0.0824(14) 0.0397(14) 0.0064(14) 0.0145(18) 0.0656(13)
O1 0.212(7) 0.064(4) 0.042(4) 0.003(3) -0.010(5) 0.093(4)
O2 0.154(7) 0.085(5) 0.009(3) 0.010(3) 0.008(4) 0.064(5)
C2 0.067(5) 0.053(4) 0.018(4) -0.004(3) 0.008(4) 0.025(3)
O3 0.122(5) 0.074(4) 0.057(5) 0.017(4) 0.015(4) 0.069(4)
C3 0.093(6) 0.059(5) 0.023(4) 0.004(4) 0.003(4) 0.030(4)
C1 0.155(9) 0.137(9) 0.031(6) 0.022(6) 0.008(7) 0.106(7)
C4 0.033(5) 0.096(9) 0.050(7) 0.001(7) 0.001(5) 0.008(6)
O4 0.260(8) 0.266(8) 0.247(9) 0.007(7) -0.013(7) 0.125(5)
C5 0.094(8) 0.095(8) 0.081(8) 0.001(7) -0.004(7) 0.038(5)

loop_
_atom_type_symbol
_atom_type_description
_atom_type_scat_dispersion_real
_atom_type_scat_dispersion_imag
_atom_type_scat_source
C C 0.0033 0.0016 'International Tables Vol C Tables 4.2.6.8 and 6.1.1.4'
H H 0.0000 0.0000 'International Tables Vol C Tables 4.2.6.8 and 6.1.1.4'
O O 0.0106 0.0060 'International Tables Vol C Tables 4.2.6.8 and 6.1.1.4'
Zn Zn 0.2839 1.4301 'International Tables Vol C Tables 4.2.6.8 and 6.1.1.4'

loop_
_geom_angle_atom_site_label_1
_geom_angle_atom_site_label_2
_geom_angle_atom_site_label_3
_geom_angle
_geom_angle_site_symmetry_1
_geom_angle_site_symmetry_3
O2 Zn1 O2 110.5(7) . 18_656
O2 Zn1 O1 120.6(4) . 18_656
O2 Zn1 O1 110.6(3) 18_656 18_656
O2 Zn1 O1 110.6(3) . .
O2 Zn1 O1 120.6(4) 18_656 .
O1 Zn1 O1 81.9(5) 18_656 .
O2 Zn1 Zn2 134.4(3) . 18_656
O2 Zn1 Zn2 115.1(3) 18_656 18_656
O1 Zn1 Zn2 42.0(3) 18_656 18_656
O1 Zn1 Zn2 41.8(3) . 18_656
O2 Zn1 Zn2 115.1(3) . .
O2 Zn1 Zn2 134.4(3) 18_656 .
O1 Zn1 Zn2 41.8(3) 18_656 .
O1 Zn1 Zn2 42.0(3) . .
Zn2 Zn1 Zn2 19.53(11) 18_656 .
Zn2 Zn2 O3 82.7(4) 18_656 .
Zn2 Zn2 O3 67.5(3) 18_656 18_656
O3 Zn2 O3 98.0(5) . 18_656
Zn2 Zn2 O1 75.8(4) 18_656 18_656
O3 Zn2 O1 88.2(4) . 18_656
O3 Zn2 O1 141.5(4) 18_656 18_656
Zn2 Zn2 O1 75.2(3) 18_656 .
O3 Zn2 O1 155.0(4) . .
O3 Zn2 O1 84.4(3) 18_656 .
O1 Zn2 O1 75.3(4) 18_656 .
Zn2 Zn2 O4 171.2(6) 18_656 .
O3 Zn2 O4 95.8(6) . .
O3 Zn2 O4 104.2(5) 18_656 .
O1 Zn2 O4 112.9(6) 18_656 .
O1 Zn2 O4 107.7(6) . .
Zn2 Zn2 Zn1 80.23(5) 18_656 .
O3 Zn2 Zn1 126.5(3) . .
O3 Zn2 Zn1 120.6(2) 18_656 .
O1 Zn2 Zn1 38.5(2) 18_656 .
O1 Zn2 Zn1 38.5(2) . .
O4 Zn2 Zn1 107.4(6) . .
C1 O1 Zn1 131.7(9) . .
C1 O1 Zn2 127.4(9) . 18_656
Zn1 O1 Zn2 99.7(4) . 18_656
C1 O1 Zn2 115.9(10) . .
Zn1 O1 Zn2 99.5(4) . .
Zn2 O1 Zn2 29.0(2) 18_656 .
C4 O2 Zn1 119.8(7) . .
C1 C2 C3 120.6(11) . 31_666
C1 C2 C4 123.4(10) . 29
C3 C2 C4 116.0(10) 31_666 29
C4 O3 Zn2 127.8(7) 27_557 .
C4 O3 Zn2 127.0(9) 27_557 18_656
Zn2 O3 Zn2 29.8(2) . 18_656
C1 C3 C2 123.1(11) . 31_666
C1 C3 H3 118.5 . .
C2 C3 H3 118.5 31_666 .
O1 C1 C3 121.1(13) . .
O1 C1 C2 122.6(13) . .
C3 C1 C2 116.3(10) . .
O2 C4 O3 121.9(12) . 26_457
O2 C4 C2 119.9(10) . 35_545
O3 C4 C2 117.7(12) 26_457 35_545
C5 O4 Zn2 129.1(14) . .
C5 C5 O4 162(4) 10_456 .

loop_
_geom_bond_atom_site_label_1
_geom_bond_atom_site_label_2
_geom_bond_distance
_geom_bond_site_symmetry_2
Zn1 O2 1.904(8) .
Zn1 O2 1.904(8) 18_656
Zn1 O1 1.945(8) 18_656
Zn1 O1 1.945(8) .
Zn1 Zn2 3.082(4) 18_656
Zn1 Zn2 3.082(4) .
Zn2 Zn2 1.046(6) 18_656
Zn2 O3 1.947(9) .
Zn2 O3 2.089(10) 18_656
Zn2 O1 2.085(9) 18_656
Zn2 O1 2.090(11) .
Zn2 O4 2.178(16) .
O1 C1 1.347(14) .
O1 Zn2 2.085(9) 18_656
O2 C4 1.214(16) .
C2 C1 1.370(18) .
C2 C3 1.390(13) 31_666
C2 C4 1.537(16) 29
O3 C4 1.307(14) 27_557
O3 Zn2 2.089(10) 18_656
C3 C1 1.369(18) .
C3 C2 1.390(13) 31_666
C3 H3 0.9300 .
C4 O3 1.307(14) 26_457
C4 C2 1.537(16) 35_545
O4 C5 1.310(10) .
C5 C5 1.29(3) 10_456

loop_
_geom_torsion_atom_site_label_1
_geom_torsion_atom_site_label_2
_geom_torsion_atom_site_label_3
_geom_torsion_atom_site_label_4
_geom_torsion
_geom_torsion_site_symmetry_1
_geom_torsion_site_symmetry_4
O2 Zn1 Zn2 Zn2 -172.0(4) . 18_656
O2 Zn1 Zn2 Zn2 10.1(5) 18_656 18_656
O1 Zn1 Zn2 Zn2 79.4(6) 18_656 18_656
O1 Zn1 Zn2 Zn2 -78.5(5) . 18_656
O2 Zn1 Zn2 O3 114.7(4) . .
O2 Zn1 Zn2 O3 -63.1(5) 18_656 .
O1 Zn1 Zn2 O3 6.1(6) 18_656 .
O1 Zn1 Zn2 O3 -151.8(5) . .
Zn2 Zn1 Zn2 O3 -73.3(5) 18_656 .
O2 Zn1 Zn2 O3 -115.5(4) . 18_656
O2 Zn1 Zn2 O3 66.6(4) 18_656 18_656
O1 Zn1 Zn2 O3 135.9(6) 18_656 18_656
O1 Zn1 Zn2 O3 -22.0(5) . 18_656
Zn2 Zn1 Zn2 O3 56.5(4) 18_656 18_656
O2 Zn1 Zn2 O1 108.6(5) . 18_656
O2 Zn1 Zn2 O1 -69.2(6) 18_656 18_656
O1 Zn1 Zn2 O1 -157.9(2) . 18_656
Zn2 Zn1 Zn2 O1 -79.4(6) 18_656 18_656
O2 Zn1 Zn2 O1 -93.5(5) . .
O2 Zn1 Zn2 O1 88.6(5) 18_656 .
O1 Zn1 Zn2 O1 157.9(2) 18_656 .
Zn2 Zn1 Zn2 O1 78.5(5) 18_656 .
O2 Zn1 Zn2 O4 3.4(4) . .
O2 Zn1 Zn2 O4 -174.5(5) 18_656 .
O1 Zn1 Zn2 O4 -105.2(6) 18_656 .
O1 Zn1 Zn2 O4 96.9(6) . .
Zn2 Zn1 Zn2 O4 175.4(6) 18_656 .
O2 Zn1 O1 C1 -32.9(14) . .
O2 Zn1 O1 C1 98.1(13) 18_656 .
O1 Zn1 O1 C1 -152.6(16) 18_656 .
Zn2 Zn1 O1 C1 -167.4(16) 18_656 .
Zn2 Zn1 O1 C1 -137.9(15) . .
O2 Zn1 O1 Zn2 134.4(4) . 18_656
O2 Zn1 O1 Zn2 -94.5(5) 18_656 18_656
O1 Zn1 O1 Zn2 14.74(11) 18_656 18_656
Zn2 Zn1 O1 Zn2 29.4(2) . 18_656
O2 Zn1 O1 Zn2 105.0(4) . .
O2 Zn1 O1 Zn2 -123.9(4) 18_656 .
O1 Zn1 O1 Zn2 -14.69(12) 18_656 .
Zn2 Zn1 O1 Zn2 -29.4(2) 18_656 .
Zn2 Zn2 O1 C1 -121.0(9) 18_656 .
O3 Zn2 O1 C1 -149.6(10) . .
O3 Zn2 O1 C1 -52.7(9) 18_656 .
O1 Zn2 O1 C1 160.2(11) 18_656 .
O4 Zn2 O1 C1 50.4(10) . .
Zn1 Zn2 O1 C1 146.2(11) . .
Zn2 Zn2 O1 Zn1 92.8(4) 18_656 .
O3 Zn2 O1 Zn1 64.2(9) . .
O3 Zn2 O1 Zn1 161.1(4) 18_656 .
O1 Zn2 O1 Zn1 14.02(15) 18_656 .
O4 Zn2 O1 Zn1 -95.8(6) . .
O3 Zn2 O1 Zn2 -28.7(8) . 18_656
O3 Zn2 O1 Zn2 68.2(3) 18_656 18_656
O1 Zn2 O1 Zn2 -78.8(5) 18_656 18_656
O4 Zn2 O1 Zn2 171.4(6) . 18_656
Zn1 Zn2 O1 Zn2 -92.8(4) . 18_656
O2 Zn1 O2 C4 44.7(10) 18_656 .
O1 Zn1 O2 C4 -86.5(12) 18_656 .
O1 Zn1 O2 C4 -179.2(11) . .
Zn2 Zn1 O2 C4 -137.4(10) 18_656 .
Zn2 Zn1 O2 C4 -133.7(10) . .
Zn2 Zn2 O3 C4 -100.3(12) 18_656 27_557
O3 Zn2 O3 C4 -166.2(13) 18_656 27_557
O1 Zn2 O3 C4 -24.4(12) 18_656 27_557
O1 Zn2 O3 C4 -72.4(15) . 27_557
O4 Zn2 O3 C4 88.5(13) . 27_557
Zn1 Zn2 O3 C4 -28.2(13) . 27_557
O3 Zn2 O3 Zn2 -66.0(3) 18_656 18_656
O1 Zn2 O3 Zn2 75.9(4) 18_656 18_656
O1 Zn2 O3 Zn2 27.9(8) . 18_656
O4 Zn2 O3 Zn2 -171.3(6) . 18_656
Zn1 Zn2 O3 Zn2 72.1(3) . 18_656
Zn1 O1 C1 C3 2(2) . .
Zn2 O1 C1 C3 -162.5(11) 18_656 .
Zn2 O1 C1 C3 -131.0(13) . .
Zn1 O1 C1 C2 179.5(10) . .
Zn2 O1 C1 C2 15(2) 18_656 .
Zn2 O1 C1 C2 46.8(17) . .
C2 C3 C1 O1 177.9(13) 31_666 .
C2 C3 C1 C2 0(2) 31_666 .
C3 C2 C1 O1 -177.9(13) 31_666 .
C4 C2 C1 O1 4(2) 29 .
C3 C2 C1 C3 0(2) 31_666 .
C4 C2 C1 C3 -178.5(12) 29 .
Zn1 O2 C4 O3 11.1(18) . 26_457
Zn1 O2 C4 C2 -160.5(9) . 35_545
Zn2 Zn2 O4 C5 48(6) 18_656 .
O3 Zn2 O4 C5 128(3) . .
O3 Zn2 O4 C5 28(3) 18_656 .
O1 Zn2 O4 C5 -142(3) 18_656 .
O1 Zn2 O4 C5 -61(3) . .
Zn1 Zn2 O4 C5 -101(3) . .
Zn2 O4 C5 C5 27(11) . 10_456

loop_
_platon_squeeze_void_nr
_platon_squeeze_void_average_x
_platon_squeeze_void_average_y
_platon_squeeze_void_average_z
_platon_squeeze_void_volume
_platon_squeeze_void_count_electrons
_platon_squeeze_void_content
1 0.000 0.000 -0.014 874 283 ' '
2 0.333 0.667 -0.020 863 280 ' '
3 0.667 0.333 -0.006 863 280 ' '
